data_1543302
loop_
_publ_author_name
'Xiong, Yun'
'Yao, Shenglai'
'Karni, Miriam'
'Kostenko, Arseni'
'Burchert, Alexander'
'Apeloig, Yitzhak'
'Driess, Matthias'

_publ_section_title
;
 Heavier congeners of CO and CO2as ligands: from zero-valent germanium
 (&#x2018;germylone&#x2019;) to isolable monomeric GeX and GeX2complexes
 (X = S, Se, Te)
;
_journal_issue 8
_journal_name_full 'Chem. Sci.'
_journal_page_first 5462
_journal_paper_doi 10.1039/C6SC01839D
_journal_volume 7
_journal_year 2016
_chemical_formula_sum 'C39 H56 Cl3 Ga Ge N4 O2 S2'
_chemical_formula_weight 925.66
_chemical_name_systematic
; 
 ? 
;
_space_group_IT_number 8
_symmetry_cell_setting monoclinic
_symmetry_space_group_name_Hall 'C -2y'
_symmetry_space_group_name_H-M 'C 1 m 1'
_atom_sites_solution_hydrogens geom
_atom_sites_solution_primary direct
_atom_sites_solution_secondary difmap
_audit_creation_method
;
CrysAlisPro, Agilent Technologies,
Version 1.171.37.35 (release 13-08-2014 CrysAlis171 .NET)
(compiled Aug 13 2014,18:06:01)
;
_audit_update_record
;
2016-03-04 deposited with the CCDC.
2016-05-10 downloaded from the CCDC.
;
_cell_angle_alpha 90.00
_cell_angle_beta 109.7720(10)
_cell_angle_gamma 90.00
_cell_formula_units_Z 2
_cell_length_a 16.3230(2)
_cell_length_b 21.5944(3)
_cell_length_c 7.62520(10)
_cell_measurement_reflns_used 6148
_cell_measurement_temperature 150(2)
_cell_measurement_theta_max 73.4140
_cell_measurement_theta_min 3.5310
_cell_volume 2529.32(6)
_computing_cell_refinement
;
CrysAlisPro, Agilent Technologies,
Version 1.171.37.35 (release 13-08-2014 CrysAlis171 .NET)
(compiled Aug 13 2014,18:06:01)
;
_computing_data_collection
;
CrysAlisPro, Agilent Technologies,
Version 1.171.37.35 (release 13-08-2014 CrysAlis171 .NET)
(compiled Aug 13 2014,18:06:01)
;
_computing_data_reduction
;
CrysAlisPro, Agilent Technologies,
Version 1.171.37.35 (release 13-08-2014 CrysAlis171 .NET)
(compiled Aug 13 2014,18:06:01)
;
_computing_structure_refinement 'SHELXL-97 (Sheldrick, 1997)'
_computing_structure_solution 'SHELXS-97 (Sheldrick, 1990)'
_diffrn_ambient_temperature 150(2)
_diffrn_measured_fraction_theta_full 0.994
_diffrn_measured_fraction_theta_max 0.994
_diffrn_measurement_device 'four-circle diffractometer'
_diffrn_measurement_device_type 'SuperNova, Single source at offset, Atlas'
_diffrn_radiation_monochromator mirror
_diffrn_radiation_source 'fine-focus sealed tube'
_diffrn_radiation_type CuK\a
_diffrn_radiation_wavelength 1.54184
_diffrn_reflns_av_R_equivalents 0.0215
_diffrn_reflns_av_sigmaI/netI 0.0217
_diffrn_reflns_limit_h_max 17
_diffrn_reflns_limit_h_min -19
_diffrn_reflns_limit_k_max 25
_diffrn_reflns_limit_k_min -24
_diffrn_reflns_limit_l_max 9
_diffrn_reflns_limit_l_min -8
_diffrn_reflns_number 8297
_diffrn_reflns_theta_full 67.50
_diffrn_reflns_theta_max 67.50
_diffrn_reflns_theta_min 3.53
_exptl_absorpt_coefficient_mu 3.865
_exptl_absorpt_correction_T_max 1.00000
_exptl_absorpt_correction_T_min 0.61062
_exptl_absorpt_correction_type multi-scan
_exptl_absorpt_process_details
;
CrysAlisPro, Agilent Technologies,
Version 1.171.37.35 (release 13-08-2014 CrysAlis171 .NET)
(compiled Aug 13 2014,18:06:01)
Empirical absorption correction using spherical harmonics,
 implemented in SCALE3 ABSPACK scaling algorithm.
;
_exptl_crystal_colour colorless
_exptl_crystal_density_diffrn 1.215
_exptl_crystal_density_method 'not measured'
_exptl_crystal_description block
_exptl_crystal_F_000 960
_exptl_crystal_size_max 0.16
_exptl_crystal_size_mid 0.12
_exptl_crystal_size_min 0.07
_refine_diff_density_max 1.188
_refine_diff_density_min -0.431
_refine_diff_density_rms 0.110
_refine_ls_abs_structure_details 'Flack H D (1983), Acta Cryst. A39, 876-881'
_refine_ls_abs_structure_Flack 0.03(2)
_refine_ls_extinction_method none
_refine_ls_goodness_of_fit_ref 1.123
_refine_ls_hydrogen_treatment constr
_refine_ls_matrix_type full
_refine_ls_number_parameters 248
_refine_ls_number_reflns 3656
_refine_ls_number_restraints 2
_refine_ls_restrained_S_all 1.122
_refine_ls_R_factor_all 0.0435
_refine_ls_R_factor_gt 0.0423
_refine_ls_shift/su_max 0.001
_refine_ls_shift/su_mean 0.000
_refine_ls_structure_factor_coef Fsqd
_refine_ls_weighting_details 'calc w=1/[\s^2^(Fo^2^)+(0.0939P)^2^+0.3597P] where P=(Fo^2^+2Fc^2^)/3'
_refine_ls_weighting_scheme calc
_refine_ls_wR_factor_gt 0.1193
_refine_ls_wR_factor_ref 0.1207
_reflns_number_gt 3577
_reflns_number_total 3656
_reflns_threshold_expression >2sigma(I)
_cod_data_source_file c6sc01839d2.cif
_cod_data_source_block 2
_cod_depositor_comments 'Adding full bibliography for 1543298--1543302.cif.'
_cod_original_sg_symbol_H-M Cm
_cod_database_code 1543302

loop_
_symmetry_equiv_pos_as_xyz
'x, y, z'
'x, -y, z'
'x+1/2, y+1/2, z'
'x+1/2, -y+1/2, z'

loop_
_atom_site_label
_atom_site_type_symbol
_atom_site_fract_x
_atom_site_fract_y
_atom_site_fract_z
_atom_site_U_iso_or_equiv
_atom_site_adp_type
_atom_site_occupancy
_atom_site_symmetry_multiplicity
_atom_site_calc_flag
_atom_site_refinement_flags
Ge1 Ge 0.13458(3) 0.5000 0.45108(4) 0.03184(16) Uani 1 2 d S
Ga1 Ga -0.09170(5) 0.5000 0.40818(9) 0.0563(2) Uani 1 2 d S
Cl1 Cl -0.07421(9) 0.58163(7) 0.59043(18) 0.0711(3) Uani 1 1 d .
S1 S 0.23383(8) 0.5000 0.33598(15) 0.0387(3) Uani 1 2 d S
O1 O 0.2213(3) 0.19797(16) 0.8300(5) 0.0693(9) Uani 1 1 d .
N1 N 0.1427(2) 0.44455(14) 0.8127(4) 0.0388(6) Uani 1 1 d .
C1 C 0.1489(2) 0.43383(16) 0.6422(5) 0.0355(7) Uani 1 1 d .
Cl2 Cl -0.22422(12) 0.5000 0.2095(3) 0.0844(6) Uani 1 2 d S
S2 S 0.00159(9) 0.5000 0.24837(17) 0.0453(3) Uani 1 2 d S
N2 N 0.1745(2) 0.37528(14) 0.6449(4) 0.0414(7) Uani 1 1 d .
C2 C 0.1829(3) 0.34776(18) 0.8146(6) 0.0518(10) Uani 1 1 d .
H2 H 0.1998 0.3063 0.8506 0.062 Uiso 1 1 calc R
C3 C 0.1620(3) 0.39180(19) 0.9186(5) 0.0491(9) Uani 1 1 d .
H3 H 0.1610 0.3870 1.0417 0.059 Uiso 1 1 calc R
C4 C 0.1084(4) 0.5000 0.8696(7) 0.0399(10) Uani 1 2 d S
H4A H 0.0441 0.5000 0.8136 0.048 Uiso 1 2 calc SR
H4B H 0.1238 0.5000 1.0068 0.048 Uiso 1 2 calc SR
C5 C 0.1976(3) 0.34369(16) 0.4993(5) 0.0429(8) Uani 1 1 d .
C6 C 0.1311(4) 0.31534(18) 0.3548(6) 0.0537(10) Uani 1 1 d .
C7 C 0.2404(5) 0.2764(2) 0.2382(7) 0.0781(18) Uani 1 1 d .
H7 H 0.2554 0.2516 0.1507 0.094 Uiso 1 1 calc R
C20 C 0.1565(5) 0.2818(2) 0.2263(6) 0.0664(14) Uani 1 1 d .
H20 H 0.1130 0.2620 0.1262 0.080 Uiso 1 1 calc R
C8 C 0.3058(5) 0.3075(3) 0.3803(8) 0.0729(16) Uani 1 1 d .
H8 H 0.3645 0.3061 0.3837 0.087 Uiso 1 1 calc R
C9 C 0.2842(3) 0.34034(19) 0.5163(6) 0.0512(9) Uani 1 1 d .
C10 C 0.3567(3) 0.3699(2) 0.6770(8) 0.0673(13) Uani 1 1 d .
H10 H 0.3295 0.4010 0.7373 0.081 Uiso 1 1 calc R
C11 C 0.4012(4) 0.3195(3) 0.8252(8) 0.0772(15) Uani 1 1 d .
H11A H 0.3567 0.2974 0.8604 0.116 Uiso 1 1 calc R
H11B H 0.4423 0.3394 0.9356 0.116 Uiso 1 1 calc R
H11C H 0.4324 0.2902 0.7726 0.116 Uiso 1 1 calc R
C12 C 0.4235(4) 0.4033(4) 0.6145(13) 0.099(2) Uani 1 1 d .
H12A H 0.4586 0.3729 0.5757 0.149 Uiso 1 1 calc R
H12B H 0.4614 0.4280 0.7178 0.149 Uiso 1 1 calc R
H12C H 0.3937 0.4305 0.5094 0.149 Uiso 1 1 calc R
C13 C 0.0355(4) 0.3204(3) 0.3450(8) 0.0705(13) Uani 1 1 d .
H13 H 0.0296 0.3603 0.4060 0.085 Uiso 1 1 calc R
C14 C -0.0274(5) 0.3233(4) 0.1438(11) 0.099(2) Uani 1 1 d .
H14A H -0.0281 0.2832 0.0832 0.148 Uiso 1 1 calc R
H14B H -0.0082 0.3555 0.0758 0.148 Uiso 1 1 calc R
H14C H -0.0860 0.3330 0.1435 0.148 Uiso 1 1 calc R
C15 C 0.0132(6) 0.2686(4) 0.4569(14) 0.109(3) Uani 1 1 d .
H15A H -0.0466 0.2739 0.4554 0.164 Uiso 1 1 calc R
H15B H 0.0534 0.2701 0.5859 0.164 Uiso 1 1 calc R
H15C H 0.0187 0.2286 0.4016 0.164 Uiso 1 1 calc R
C16 C 0.2531(6) 0.1766(3) 0.6891(10) 0.0866(18) Uani 1 1 d .
H16A H 0.3152 0.1650 0.7442 0.104 Uiso 1 1 calc R
H16B H 0.2475 0.2094 0.5953 0.104 Uiso 1 1 calc R
C17 C 0.2019(6) 0.1236(4) 0.6039(14) 0.107(2) Uani 1 1 d .
H17A H 0.2352 0.0952 0.5515 0.128 Uiso 1 1 calc R
H17B H 0.1478 0.1362 0.5038 0.128 Uiso 1 1 calc R
C18 C 0.1825(9) 0.0946(3) 0.7613(13) 0.127(3) Uani 1 1 d .
H18A H 0.2285 0.0645 0.8265 0.152 Uiso 1 1 calc R
H18B H 0.1259 0.0728 0.7165 0.152 Uiso 1 1 calc R
C19 C 0.1797(6) 0.1482(2) 0.8922(11) 0.0867(17) Uani 1 1 d .
H19A H 0.1189 0.1589 0.8792 0.104 Uiso 1 1 calc R
H19B H 0.2119 0.1375 1.0238 0.104 Uiso 1 1 calc R

loop_
_atom_site_aniso_label
_atom_site_aniso_U_11
_atom_site_aniso_U_22
_atom_site_aniso_U_33
_atom_site_aniso_U_23
_atom_site_aniso_U_13
_atom_site_aniso_U_12
Ge1 0.0376(3) 0.0393(3) 0.0191(2) 0.000 0.01023(18) 0.000
Ga1 0.0394(4) 0.0802(6) 0.0494(5) 0.000 0.0152(3) 0.000
Cl1 0.0622(7) 0.0898(8) 0.0664(7) -0.0100(6) 0.0283(6) 0.0147(6)
S1 0.0438(6) 0.0481(6) 0.0283(5) 0.000 0.0176(5) 0.000
O1 0.096(3) 0.0498(17) 0.069(2) -0.0027(15) 0.037(2) 0.0026(16)
N1 0.0491(17) 0.0469(16) 0.0250(13) 0.0025(11) 0.0187(12) -0.0008(13)
C1 0.0409(17) 0.0442(16) 0.0227(14) -0.0024(12) 0.0126(13) -0.0043(14)
Cl2 0.0408(8) 0.1285(18) 0.0723(12) 0.000 0.0039(8) 0.000
S2 0.0393(7) 0.0641(8) 0.0276(6) 0.000 0.0050(5) 0.000
N2 0.061(2) 0.0389(14) 0.0284(14) 0.0019(11) 0.0198(14) -0.0013(13)
C2 0.082(3) 0.0432(19) 0.0339(18) 0.0095(16) 0.0237(19) 0.0019(19)
C3 0.073(3) 0.0477(19) 0.0332(18) 0.0114(15) 0.0264(17) 0.0036(18)
C4 0.051(3) 0.050(3) 0.026(2) 0.000 0.023(2) 0.000
C5 0.067(3) 0.0381(16) 0.0258(16) 0.0005(13) 0.0193(16) 0.0005(16)
C6 0.084(3) 0.0388(18) 0.0351(19) 0.0011(15) 0.0156(19) -0.0055(19)
C7 0.136(6) 0.061(3) 0.041(2) 0.006(2) 0.036(3) 0.038(3)
C20 0.114(5) 0.047(2) 0.033(2) -0.0032(16) 0.017(2) 0.006(3)
C8 0.096(4) 0.073(3) 0.057(3) 0.016(2) 0.037(3) 0.045(3)
C9 0.066(3) 0.0468(19) 0.043(2) 0.0048(16) 0.0214(19) 0.0157(18)
C10 0.058(3) 0.064(3) 0.072(3) 0.008(2) 0.012(2) 0.016(2)
C11 0.074(3) 0.079(3) 0.062(3) 0.005(3) 0.002(2) 0.017(3)
C12 0.050(3) 0.101(5) 0.138(7) 0.037(4) 0.021(3) 0.016(3)
C13 0.066(3) 0.065(3) 0.072(3) -0.017(2) 0.012(3) -0.022(2)
C14 0.083(4) 0.101(5) 0.089(4) -0.039(4) -0.003(3) -0.007(4)
C15 0.113(6) 0.085(4) 0.136(7) 0.002(4) 0.052(5) -0.036(5)
C16 0.118(5) 0.078(4) 0.074(4) -0.019(3) 0.045(4) -0.006(3)
C17 0.107(6) 0.094(5) 0.116(6) -0.026(4) 0.035(5) 0.000(4)
C18 0.210(11) 0.053(3) 0.104(6) -0.013(3) 0.034(6) -0.011(4)
C19 0.124(5) 0.056(2) 0.092(4) 0.000(3) 0.052(4) -0.004(3)

loop_
_atom_type_symbol
_atom_type_description
_atom_type_scat_dispersion_real
_atom_type_scat_dispersion_imag
_atom_type_scat_source
C C 0.0181 0.0091 'International Tables Vol C Tables 4.2.6.8 and 6.1.1.4'
H H 0.0000 0.0000 'International Tables Vol C Tables 4.2.6.8 and 6.1.1.4'
N N 0.0311 0.0180 'International Tables Vol C Tables 4.2.6.8 and 6.1.1.4'
S S 0.3331 0.5567 'International Tables Vol C Tables 4.2.6.8 and 6.1.1.4'
Cl Cl 0.3639 0.7018 'International Tables Vol C Tables 4.2.6.8 and 6.1.1.4'
Ga Ga -1.2846 0.7763 'International Tables Vol C Tables 4.2.6.8 and 6.1.1.4'
Ge Ge -1.0885 0.8855 'International Tables Vol C Tables 4.2.6.8 and 6.1.1.4'
O O 0.0492 0.0322 'International Tables Vol C Tables 4.2.6.8 and 6.1.1.4'

loop_
_geom_angle_atom_site_label_1
_geom_angle_atom_site_label_2
_geom_angle_atom_site_label_3
_geom_angle
_geom_angle_site_symmetry_1
_geom_angle_site_symmetry_3
C1 Ge1 C1 91.35(19) 2_565 .
C1 Ge1 S1 112.99(11) 2_565 .
C1 Ge1 S1 112.99(11) . .
C1 Ge1 S2 110.94(11) 2_565 .
C1 Ge1 S2 110.94(11) . .
S1 Ge1 S2 115.26(5) . .
Cl2 Ga1 Cl1 108.95(5) . .
Cl2 Ga1 Cl1 108.95(5) . 2_565
Cl1 Ga1 Cl1 106.32(8) . 2_565
Cl2 Ga1 S2 108.53(8) . .
Cl1 Ga1 S2 112.01(4) . .
Cl1 Ga1 S2 112.01(4) 2_565 .
C16 O1 C19 109.9(5) . .
C1 N1 C3 110.2(3) . .
C1 N1 C4 126.1(3) . .
C3 N1 C4 123.1(3) . .
N2 C1 N1 105.8(3) . .
N2 C1 Ge1 130.6(2) . .
N1 C1 Ge1 123.2(2) . .
Ge1 S2 Ga1 107.91(6) . .
C1 N2 C2 110.7(3) . .
C1 N2 C5 126.5(3) . .
C2 N2 C5 122.7(3) . .
C3 C2 N2 106.3(3) . .
C2 C3 N1 107.0(3) . .
N1 C4 N1 111.4(4) 2_565 .
C9 C5 C6 123.3(4) . .
C9 C5 N2 118.3(4) . .
C6 C5 N2 118.2(4) . .
C20 C6 C5 116.5(5) . .
C20 C6 C13 122.8(5) . .
C5 C6 C13 120.7(4) . .
C20 C7 C8 120.0(4) . .
C7 C20 C6 122.5(5) . .
C9 C8 C7 119.8(6) . .
C5 C9 C8 117.8(5) . .
C5 C9 C10 123.2(4) . .
C8 C9 C10 119.1(5) . .
C12 C10 C9 113.1(5) . .
C12 C10 C11 110.6(5) . .
C9 C10 C11 109.5(4) . .
C15 C13 C14 112.7(6) . .
C15 C13 C6 110.5(6) . .
C14 C13 C6 112.0(5) . .
O1 C16 C17 107.2(6) . .
C16 C17 C18 102.8(7) . .
C17 C18 C19 105.6(6) . .
O1 C19 C18 103.1(6) . .

loop_
_geom_bond_atom_site_label_1
_geom_bond_atom_site_label_2
_geom_bond_distance
_geom_bond_site_symmetry_2
Ge1 C1 1.998(3) 2_565
Ge1 C1 1.998(3) .
Ge1 S1 2.0873(12) .
Ge1 S2 2.1981(13) .
Ga1 Cl2 2.1810(18) .
Ga1 Cl1 2.2027(14) .
Ga1 Cl1 2.2027(14) 2_565
Ga1 S2 2.2493(15) .
O1 C16 1.420(7) .
O1 C19 1.435(7) .
N1 C1 1.358(4) .
N1 C3 1.370(5) .
N1 C4 1.449(4) .
C1 N2 1.329(5) .
N2 C2 1.388(5) .
N2 C5 1.457(5) .
C2 C3 1.353(6) .
C4 N1 1.449(4) 2_565
C5 C9 1.377(7) .
C5 C6 1.400(6) .
C6 C20 1.389(7) .
C6 C13 1.541(8) .
C7 C20 1.347(9) .
C7 C8 1.408(10) .
C8 C9 1.397(7) .
C9 C10 1.526(7) .
C10 C12 1.511(9) .
C10 C11 1.559(7) .
C13 C15 1.523(9) .
C13 C14 1.532(9) .
C16 C17 1.435(10) .
C17 C18 1.480(13) .
C18 C19 1.538(10) .
